data_1563005
loop_
_publ_author_name
'Zhang, Min'
'Pan, Shilie'
'Han, Jian'
'Yang, Zhihua'
'Su, Xin'
'Zhao, Wenwu'

_publ_section_title
;
 Li2Sr4B12O23: A new alkali and alkaline-earth metal mixed borate with
 [B10O18]6&#x2212; network and isolated [B2O5]4&#x2212; unit
;
_journal_name_full 'Journal of Solid State Chemistry'
_journal_page_first 92
_journal_page_last 97
_journal_paper_doi 10.1016/j.jssc.2012.01.061
_journal_volume 190
_journal_year 2012
_chemical_formula_sum 'B12 Li2 O23 Sr4'
_chemical_formula_weight 862.08
_space_group_IT_number 14
_space_group_name_Hall '-P 2ybc'
_space_group_name_H-M_alt 'P 1 21/c 1'
_symmetry_cell_setting monoclinic
_symmetry_space_group_name_H-M 'P 1 21/c 1'
_atom_sites_solution_hydrogens none
_atom_sites_solution_primary direct
_atom_sites_solution_secondary difmap
_audit_creation_method SHELXL-97
_cell_angle_alpha 90.00
_cell_angle_beta 102.024(3)
_cell_angle_gamma 90.00
_cell_formula_units_Z 2
_cell_length_a 6.4664(4)
_cell_length_b 8.4878(4)
_cell_length_c 15.3337(8)
_cell_measurement_reflns_used 1885
_cell_measurement_temperature 296(2)
_cell_measurement_theta_max 27.47
_cell_measurement_theta_min 2.72
_cell_volume 823.13(8)
_computing_cell_refinement 'Bruker SMART'
_computing_data_collection 'Bruker SMART'
_computing_data_reduction 'Bruker SMART'
_computing_molecular_graphics 'SHELXL-97 (Sheldrick, 1997)'
_computing_publication_material 'SHELXL-97 (Sheldrick, 1997)'
_computing_structure_refinement 'SHELXL-97 (Sheldrick, 1997)'
_computing_structure_solution 'SHELXS-97 (Sheldrick, 1990)'
_diffrn_ambient_temperature 296(2)
_diffrn_measured_fraction_theta_full 1.000
_diffrn_measured_fraction_theta_max 1.000
_diffrn_measurement_device_type 'CCD area detector'
_diffrn_measurement_method 'phi and omega scans'
_diffrn_radiation_monochromator graphite
_diffrn_radiation_source 'fine-focus sealed tube'
_diffrn_radiation_type MoK\a
_diffrn_radiation_wavelength 0.71073
_diffrn_reflns_av_R_equivalents 0.0469
_diffrn_reflns_av_sigmaI/netI 0.0383
_diffrn_reflns_limit_h_max 7
_diffrn_reflns_limit_h_min -8
_diffrn_reflns_limit_k_max 11
_diffrn_reflns_limit_k_min -11
_diffrn_reflns_limit_l_max 19
_diffrn_reflns_limit_l_min -17
_diffrn_reflns_number 8693
_diffrn_reflns_theta_full 27.47
_diffrn_reflns_theta_max 27.47
_diffrn_reflns_theta_min 2.72
_exptl_absorpt_coefficient_mu 13.031
_exptl_absorpt_correction_T_max 0.7456
_exptl_absorpt_correction_T_min 0.4576
_exptl_absorpt_correction_type numerical
_exptl_crystal_colour transparent
_exptl_crystal_density_diffrn 3.478
_exptl_crystal_density_method 'not measured'
_exptl_crystal_description block
_exptl_crystal_F_000 804
_exptl_crystal_size_max 0.228
_exptl_crystal_size_mid 0.162
_exptl_crystal_size_min 0.134
_refine_diff_density_max 1.022
_refine_diff_density_min -0.724
_refine_diff_density_rms 0.205
_refine_ls_extinction_coef 0.0286(9)
_refine_ls_extinction_expression Fc^*^=kFc[1+0.001xFc^2^\l^3^/sin(2\q)]^-1/4^
_refine_ls_extinction_method SHELXL
_refine_ls_goodness_of_fit_ref 1.086
_refine_ls_hydrogen_treatment none
_refine_ls_matrix_type full
_refine_ls_number_parameters 188
_refine_ls_number_reflns 1885
_refine_ls_number_restraints 0
_refine_ls_restrained_S_all 1.086
_refine_ls_R_factor_all 0.0296
_refine_ls_R_factor_gt 0.0237
_refine_ls_shift/su_max 0.001
_refine_ls_shift/su_mean 0.000
_refine_ls_structure_factor_coef Fsqd
_refine_ls_weighting_details 'calc w=1/[\s^2^(Fo^2^)+(0.0232P)^2^+0.3633P] where P=(Fo^2^+2Fc^2^)/3'
_refine_ls_weighting_scheme calc
_refine_ls_wR_factor_gt 0.0533
_refine_ls_wR_factor_ref 0.0556
_reflns_number_gt 1668
_reflns_number_total 1885
_reflns_threshold_expression >2sigma(I)
_cod_data_source_file JSSC-2012-190-92.cif
_cod_data_source_block 111
_cod_original_sg_symbol_H-M P21/c
_cod_database_code 1563005

loop_
_symmetry_equiv_pos_as_xyz
'x, y, z'
'-x, y+1/2, -z+1/2'
'-x, -y, -z'
'x, -y-1/2, z-1/2'

loop_
_atom_site_label
_atom_site_type_symbol
_atom_site_fract_x
_atom_site_fract_y
_atom_site_fract_z
_atom_site_U_iso_or_equiv
_atom_site_adp_type
_atom_site_occupancy
_atom_site_symmetry_multiplicity
_atom_site_calc_flag
_atom_site_refinement_flags
_atom_site_disorder_assembly
_atom_site_disorder_group
Li1 Li 0.6591(10) 0.3052(7) 0.5243(3) 0.0200(13) Uani 1 1 d . . .
Sr1 Sr 1.03080(4) 0.32574(3) 0.725982(18) 0.01138(11) Uani 1 1 d . . .
Sr2 Sr 0.60025(5) 0.48279(3) 0.885128(18) 0.01005(11) Uani 1 1 d . . .
B1 B 0.9342(6) 0.1549(4) 0.9228(2) 0.0123(7) Uani 1 1 d . . .
B2 B 1.2477(6) 0.3276(4) 0.5384(2) 0.0108(7) Uani 1 1 d . . .
B3 B 1.5240(6) 0.3786(4) 0.6832(2) 0.0104(7) Uani 1 1 d . . .
B4 B 1.2837(6) 0.1034(4) 0.8817(2) 0.0102(7) Uani 1 1 d . . .
B5 B 0.5760(6) 0.1621(4) 0.8076(2) 0.0100(7) Uani 1 1 d . . .
B6 B 0.0971(6) 0.5386(4) 0.9270(3) 0.0152(8) Uani 1 1 d . . .
O1 O 0.6711(3) 0.4377(2) 0.62997(14) 0.0116(5) Uani 1 1 d . . .
O2 O 1.0229(4) 0.0277(3) 0.65581(16) 0.0241(6) Uani 1 1 d . . .
O3 O 0.7240(3) 0.1760(2) 0.90176(14) 0.0117(5) Uani 1 1 d . . .
O4 O 1.0283(3) 0.3358(3) 0.51380(14) 0.0151(5) Uani 1 1 d . . .
O5 O 1.3698(3) 0.2082(2) 0.82412(14) 0.0117(5) Uani 1 1 d . . .
O6 O 0.2999(3) 0.5843(3) 0.94881(15) 0.0175(5) Uani 1 1 d . . .
O7 O 0.3648(3) 0.3498(3) 0.47627(14) 0.0135(5) Uani 1 1 d . . .
O8 O 0.6460(3) 0.2731(3) 0.74875(14) 0.0119(5) Uani 1 1 d . . .
O9 O 1.4201(4) 0.5026(2) 0.72428(14) 0.0118(5) Uani 1 1 d . . .
O10 O 0.0000 0.5000 1.0000 0.0412(11) Uani 1 2 d S . .
O11 O 1.3376(3) 0.2885(3) 0.62370(14) 0.0123(5) Uani 1 1 d . . .
O12 O 1.0494(3) 0.1233(3) 0.86022(14) 0.0117(5) Uani 1 1 d . . .

loop_
_atom_site_aniso_label
_atom_site_aniso_U_11
_atom_site_aniso_U_22
_atom_site_aniso_U_33
_atom_site_aniso_U_23
_atom_site_aniso_U_13
_atom_site_aniso_U_12
Li1 0.024(3) 0.030(3) 0.007(3) -0.005(2) 0.005(2) 0.000(3)
Sr1 0.00867(17) 0.01532(18) 0.00999(17) 0.00299(11) 0.00155(12) 0.00169(12)
Sr2 0.01297(18) 0.00851(16) 0.00835(16) -0.00060(10) 0.00147(12) 0.00036(11)
B1 0.016(2) 0.0069(17) 0.0136(18) -0.0010(13) 0.0032(15) -0.0020(15)
B2 0.0126(18) 0.0053(16) 0.0143(17) -0.0016(13) 0.0023(14) 0.0012(14)
B3 0.0096(18) 0.0107(17) 0.0109(16) -0.0009(13) 0.0019(14) 0.0005(14)
B4 0.0133(19) 0.0109(17) 0.0069(16) 0.0010(13) 0.0032(14) 0.0007(14)
B5 0.0106(18) 0.0098(17) 0.0095(16) 0.0005(13) 0.0015(14) 0.0024(14)
B6 0.018(2) 0.0102(18) 0.019(2) -0.0015(14) 0.0071(16) 0.0024(15)
O1 0.0114(11) 0.0112(11) 0.0129(11) -0.0002(9) 0.0042(9) 0.0002(9)
O2 0.0218(14) 0.0271(14) 0.0206(13) 0.0066(10) -0.0020(11) -0.0027(11)
O3 0.0104(11) 0.0138(12) 0.0109(11) 0.0000(8) 0.0022(9) 0.0010(9)
O4 0.0120(12) 0.0224(13) 0.0113(11) 0.0001(9) 0.0036(9) -0.0017(10)
O5 0.0099(11) 0.0120(11) 0.0133(11) 0.0008(9) 0.0023(9) -0.0003(9)
O6 0.0162(13) 0.0154(12) 0.0202(12) -0.0018(10) 0.0024(10) 0.0009(10)
O7 0.0127(12) 0.0178(12) 0.0102(11) 0.0021(9) 0.0029(9) 0.0006(10)
O8 0.0121(12) 0.0109(11) 0.0127(11) 0.0017(9) 0.0026(9) -0.0012(9)
O9 0.0139(12) 0.0097(11) 0.0127(11) 0.0011(8) 0.0049(9) 0.0013(9)
O10 0.056(3) 0.039(2) 0.039(2) 0.0077(19) 0.032(2) -0.009(2)
O11 0.0138(12) 0.0121(11) 0.0110(11) 0.0016(9) 0.0023(9) -0.0016(9)
O12 0.0087(11) 0.0152(12) 0.0117(10) 0.0001(9) 0.0033(9) 0.0011(9)

loop_
_atom_type_symbol
_atom_type_description
_atom_type_scat_dispersion_real
_atom_type_scat_dispersion_imag
_atom_type_scat_source
Li Li -0.0003 0.0001 'International Tables Vol C Tables 4.2.6.8 and 6.1.1.4'
Sr Sr -1.5307 3.2498 'International Tables Vol C Tables 4.2.6.8 and 6.1.1.4'
B B 0.0013 0.0007 'International Tables Vol C Tables 4.2.6.8 and 6.1.1.4'
O O 0.0106 0.0060 'International Tables Vol C Tables 4.2.6.8 and 6.1.1.4'

loop_
_geom_angle_atom_site_label_1
_geom_angle_atom_site_label_2
_geom_angle_atom_site_label_3
_geom_angle
_geom_angle_site_symmetry_1
_geom_angle_site_symmetry_3
O6 Li1 O7 110.7(3) 2_646 .
O6 Li1 O1 113.6(3) 2_646 .
O7 Li1 O1 93.9(3) . .
O6 Li1 O3 103.4(3) 2_646 4_565
O7 Li1 O3 90.5(2) . 4_565
O1 Li1 O3 138.2(3) . 4_565
O6 Li1 B1 100.0(2) 2_646 4_565
O7 Li1 B1 119.1(3) . 4_565
O1 Li1 B1 120.2(3) . 4_565
O3 Li1 B1 30.25(13) 4_565 4_565
O6 Li1 B2 98.3(3) 2_646 1_455
O7 Li1 B2 27.58(13) . 1_455
O1 Li1 B2 76.4(2) . 1_455
O3 Li1 B2 117.8(3) 4_565 1_455
B1 Li1 B2 146.6(3) 4_565 1_455
O6 Li1 B6 26.08(13) 2_646 2_646
O7 Li1 B6 136.4(3) . 2_646
O1 Li1 B6 108.9(2) . 2_646
O3 Li1 B6 95.7(2) 4_565 2_646
B1 Li1 B6 81.20(19) 4_565 2_646
B2 Li1 B6 123.1(2) 1_455 2_646
O6 Li1 B3 94.8(2) 2_646 1_455
O7 Li1 B3 80.1(2) . 1_455
O1 Li1 B3 29.12(12) . 1_455
O3 Li1 B3 161.6(3) 4_565 1_455
B1 Li1 B3 148.8(3) 4_565 1_455
B2 Li1 B3 55.41(15) 1_455 1_455
B6 Li1 B3 102.0(2) 2_646 1_455
O6 Li1 Sr2 52.71(15) 2_646 4_565
O7 Li1 Sr2 85.7(2) . 4_565
O1 Li1 Sr2 164.5(3) . 4_565
O3 Li1 Sr2 57.34(15) 4_565 4_565
B1 Li1 Sr2 72.84(15) 4_565 4_565
B2 Li1 Sr2 97.10(19) 1_455 4_565
B6 Li1 Sr2 62.60(14) 2_646 4_565
B3 Li1 Sr2 136.5(2) 1_455 4_565
O6 Li1 Sr2 40.43(14) 2_646 2_646
O7 Li1 Sr2 78.27(19) . 2_646
O1 Li1 Sr2 93.3(2) . 2_646
O3 Li1 Sr2 128.2(2) 4_565 2_646
B1 Li1 Sr2 138.6(2) 4_565 2_646
B2 Li1 Sr2 59.01(13) 1_455 2_646
B6 Li1 Sr2 64.13(14) 2_646 2_646
B3 Li1 Sr2 65.53(13) 1_455 2_646
Sr2 Li1 Sr2 71.39(12) 4_565 2_646
O2 Sr1 O5 93.98(7) 2_756 .
O2 Sr1 O8 75.43(7) 2_756 .
O5 Sr1 O8 124.71(7) . .
O2 Sr1 O1 85.47(7) 2_756 .
O5 Sr1 O1 177.04(6) . .
O8 Sr1 O1 52.34(6) . .
O2 Sr1 O12 82.90(7) 2_756 .
O5 Sr1 O12 53.52(6) . .
O8 Sr1 O12 71.25(7) . .
O1 Sr1 O12 123.52(6) . .
O2 Sr1 O2 153.72(6) 2_756 .
O5 Sr1 O2 79.45(7) . .
O8 Sr1 O2 87.39(7) . .
O1 Sr1 O2 99.77(7) . .
O12 Sr1 O2 72.70(7) . .
O2 Sr1 O11 133.47(7) 2_756 .
O5 Sr1 O11 70.61(6) . .
O8 Sr1 O11 149.41(7) . .
O1 Sr1 O11 111.83(6) . .
O12 Sr1 O11 115.98(6) . .
O2 Sr1 O11 68.47(7) . .
O2 Sr1 O12 72.40(7) 2_756 2_756
O5 Sr1 O12 131.49(6) . 2_756
O8 Sr1 O12 97.29(6) . 2_756
O1 Sr1 O12 51.07(6) . 2_756
O12 Sr1 O12 154.83(5) . 2_756
O2 Sr1 O12 130.44(7) . 2_756
O11 Sr1 O12 85.50(6) . 2_756
O2 Sr1 O9 84.67(7) 2_756 .
O5 Sr1 O9 65.05(6) . .
O8 Sr1 O9 158.06(7) . .
O1 Sr1 O9 117.75(6) . .
O12 Sr1 O9 115.85(6) . .
O2 Sr1 O9 114.45(7) . .
O11 Sr1 O9 48.84(6) . .
O12 Sr1 O9 67.41(6) 2_756 .
O2 Sr1 B3 76.74(8) 2_756 1_455
O5 Sr1 B3 150.56(8) . 1_455
O8 Sr1 B3 26.06(8) . 1_455
O1 Sr1 B3 26.53(7) . 1_455
O12 Sr1 B3 97.27(8) . 1_455
O2 Sr1 B3 96.48(8) . 1_455
O11 Sr1 B3 135.24(7) . 1_455
O12 Sr1 B3 72.80(8) 2_756 1_455
O9 Sr1 B3 139.57(8) . 1_455
O2 Sr1 O4 135.64(7) 2_756 .
O5 Sr1 O4 114.79(6) . .
O8 Sr1 O4 109.32(6) . .
O1 Sr1 O4 67.34(6) . .
O12 Sr1 O4 141.25(6) . .
O2 Sr1 O4 68.67(6) . .
O11 Sr1 O4 45.30(6) . .
O12 Sr1 O4 63.24(6) 2_756 .
O9 Sr1 O4 78.65(6) . .
B3 Sr1 O4 90.00(7) 1_455 .
O2 Sr1 B4 73.66(8) 2_756 2_756
O5 Sr1 B4 156.99(8) . 2_756
O8 Sr1 B4 71.77(8) . 2_756
O1 Sr1 B4 25.19(8) . 2_756
O12 Sr1 B4 140.04(7) . 2_756
O2 Sr1 B4 119.99(8) . 2_756
O11 Sr1 B4 103.55(7) . 2_756
O12 Sr1 B4 26.61(7) 2_756 2_756
O9 Sr1 B4 94.02(7) . 2_756
B3 Sr1 B4 46.47(9) 1_455 2_756
O4 Sr1 B4 66.97(7) . 2_756
O6 Sr2 O9 96.98(7) . 1_455
O6 Sr2 O6 75.15(8) . 3_667
O9 Sr2 O6 164.74(7) 1_455 3_667
O6 Sr2 O11 79.62(7) . 2_756
O9 Sr2 O11 85.85(6) 1_455 2_756
O6 Sr2 O11 105.13(7) 3_667 2_756
O6 Sr2 O2 149.80(8) . 2_756
O9 Sr2 O2 91.09(7) 1_455 2_756
O6 Sr2 O2 102.27(7) 3_667 2_756
O11 Sr2 O2 71.97(7) 2_756 2_756
O6 Sr2 O3 122.02(7) . .
O9 Sr2 O3 102.95(6) 1_455 .
O6 Sr2 O3 71.65(7) 3_667 .
O11 Sr2 O3 154.54(7) 2_756 .
O2 Sr2 O3 83.89(7) 2_756 .
O6 Sr2 O8 136.04(7) . .
O9 Sr2 O8 53.76(6) 1_455 .
O6 Sr2 O8 123.81(7) 3_667 .
O11 Sr2 O8 123.04(6) 2_756 .
O2 Sr2 O8 70.85(7) 2_756 .
O3 Sr2 O8 52.31(6) . .
O6 Sr2 O10 115.13(5) . 1_655
O9 Sr2 O10 142.34(5) 1_455 1_655
O6 Sr2 O10 51.64(5) 3_667 1_655
O11 Sr2 O10 81.42(5) 2_756 1_655
O2 Sr2 O10 51.27(5) 2_756 1_655
O3 Sr2 O10 77.12(5) . 1_655
O8 Sr2 O10 105.88(4) . 1_655
O6 Sr2 O5 90.83(7) . 1_455
O9 Sr2 O5 67.88(6) 1_455 1_455
O6 Sr2 O5 98.78(7) 3_667 1_455
O11 Sr2 O5 150.84(6) 2_756 1_455
O2 Sr2 O5 119.06(7) 2_756 1_455
O3 Sr2 O5 50.55(6) . 1_455
O8 Sr2 O5 50.17(6) . 1_455
O10 Sr2 O5 127.17(4) 1_655 1_455
O6 Sr2 B6 92.76(8) . 3_667
O9 Sr2 B6 169.40(9) 1_455 3_667
O6 Sr2 B6 24.72(8) 3_667 3_667
O11 Sr2 B6 91.81(8) 2_756 3_667
O2 Sr2 B6 78.37(9) 2_756 3_667
O3 Sr2 B6 75.11(8) . 3_667
O8 Sr2 B6 120.36(8) . 3_667
O10 Sr2 B6 27.18(7) 1_655 3_667
O5 Sr2 B6 116.30(8) 1_455 3_667
O6 Sr2 B3 120.24(8) . 1_455
O9 Sr2 B3 26.85(8) 1_455 1_455
O6 Sr2 B3 150.36(8) 3_667 1_455
O11 Sr2 B3 102.70(8) 2_756 1_455
O2 Sr2 B3 76.88(8) 2_756 1_455
O3 Sr2 B3 78.85(8) . 1_455
O8 Sr2 B3 27.34(8) . 1_455
O10 Sr2 B3 124.33(7) 1_655 1_455
O5 Sr2 B3 58.63(8) 1_455 1_455
B6 Sr2 B3 145.62(9) 3_667 1_455
O6 Sr2 B6 134.76(9) . 1_655
O9 Sr2 B6 115.62(9) 1_455 1_655
O6 Sr2 B6 78.29(9) 3_667 1_655
O11 Sr2 B6 72.83(8) 2_756 1_655
O2 Sr2 B6 24.71(9) 2_756 1_655
O3 Sr2 B6 81.87(8) . 1_655
O8 Sr2 B6 89.20(8) . 1_655
O10 Sr2 B6 26.75(7) 1_655 1_655
O5 Sr2 B6 129.25(8) 1_455 1_655
B6 Sr2 B6 53.93(12) 3_667 1_655
B3 Sr2 B6 100.64(9) 1_455 1_655
O3 B1 O12 122.3(3) . .
O3 B1 O4 116.0(3) . 4_566
O12 B1 O4 121.7(3) . 4_566
O3 B1 Li1 49.14(19) . 4_566
O12 B1 Li1 170.4(3) . 4_566
O4 B1 Li1 67.0(2) 4_566 4_566
O7 B2 O11 121.6(3) 1_655 .
O7 B2 O4 119.5(3) 1_655 .
O11 B2 O4 118.8(3) . .
O7 B2 Li1 41.48(19) 1_655 1_655
O11 B2 Li1 80.2(2) . 1_655
O4 B2 Li1 160.1(3) . 1_655
O7 B2 Sr2 102.1(2) 1_655 2_746
O11 B2 Sr2 52.54(15) . 2_746
O4 B2 Sr2 111.1(2) . 2_746
Li1 B2 Sr2 74.75(15) 1_655 2_746
O8 B3 O9 112.3(3) 1_655 .
O8 B3 O1 105.9(3) 1_655 1_655
O9 B3 O1 113.8(3) . 1_655
O8 B3 O11 110.3(3) 1_655 .
O9 B3 O11 103.8(2) . .
O1 B3 O11 110.8(2) 1_655 .
O8 B3 Li1 103.9(2) 1_655 1_655
O9 B3 Li1 141.6(2) . 1_655
O1 B3 Li1 40.64(17) 1_655 1_655
O11 B3 Li1 74.09(19) . 1_655
O8 B3 Sr2 62.78(15) 1_655 1_655
O9 B3 Sr2 50.77(14) . 1_655
O1 B3 Sr2 117.6(2) 1_655 1_655
O11 B3 Sr2 131.11(19) . 1_655
Li1 B3 Sr2 153.44(18) 1_655 1_655
O8 B3 Sr1 52.57(14) 1_655 1_655
O9 B3 Sr1 123.4(2) . 1_655
O1 B3 Sr1 54.04(14) 1_655 1_655
O11 B3 Sr1 132.83(19) . 1_655
Li1 B3 Sr1 70.25(14) 1_655 1_655
Sr2 B3 Sr1 84.01(9) 1_655 1_655
O5 B4 O1 114.0(3) . 2_746
O5 B4 O7 109.2(3) . 4_666
O1 B4 O7 109.8(2) 2_746 4_666
O5 B4 O12 107.4(2) . .
O1 B4 O12 107.6(3) 2_746 .
O7 B4 O12 108.7(2) 4_666 .
O5 B4 Sr1 114.02(18) . 2_746
O1 B4 Sr1 50.97(14) 2_746 2_746
O7 B4 Sr1 136.8(2) 4_666 2_746
O12 B4 Sr1 58.75(14) . 2_746
O9 B5 O8 111.8(3) 2_746 .
O9 B5 O5 113.1(3) 2_746 1_455
O8 B5 O5 110.5(3) . 1_455
O9 B5 O3 109.5(2) 2_746 .
O8 B5 O3 108.5(3) . .
O5 B5 O3 103.0(2) 1_455 .
O9 B5 Sr2 44.94(14) 2_746 2_646
O8 B5 Sr2 80.59(17) . 2_646
O5 B5 Sr2 96.97(18) 1_455 2_646
O3 B5 Sr2 153.04(19) . 2_646
O6 B6 O2 126.6(3) . 2_656
O6 B6 O10 115.9(3) . .
O2 B6 O10 117.5(3) 2_656 .
O6 B6 Li1 39.2(2) . 2_656
O2 B6 Li1 119.6(3) 2_656 2_656
O10 B6 Li1 107.1(2) . 2_656
O6 B6 Sr2 52.89(16) . 3_667
O2 B6 Sr2 172.0(2) 2_656 3_667
O10 B6 Sr2 63.86(14) . 3_667
Li1 B6 Sr2 65.66(14) 2_656 3_667
O6 B6 Sr2 171.2(2) . 1_455
O2 B6 Sr2 55.91(17) 2_656 1_455
O10 B6 Sr2 62.22(14) . 1_455
Li1 B6 Sr2 132.14(18) 2_656 1_455
Sr2 B6 Sr2 126.07(12) 3_667 1_455
O6 B6 Sr1 92.9(2) . 2_656
O2 B6 Sr1 51.87(17) 2_656 2_656
O10 B6 Sr1 128.8(2) . 2_656
Li1 B6 Sr1 68.89(14) 2_656 2_656
Sr2 B6 Sr1 134.35(12) 3_667 2_656
Sr2 B6 Sr1 82.86(9) 1_455 2_656
B4 O1 B3 124.7(2) 2_756 1_455
B4 O1 Li1 115.3(2) 2_756 .
B3 O1 Li1 110.2(3) 1_455 .
B4 O1 Sr1 103.84(17) 2_756 .
B3 O1 Sr1 99.43(17) 1_455 .
Li1 O1 Sr1 97.61(19) . .
B6 O2 Sr1 125.1(2) 2_646 2_746
B6 O2 Sr2 99.4(2) 2_646 2_746
Sr1 O2 Sr2 109.57(9) 2_746 2_746
B6 O2 Sr1 105.4(2) 2_646 .
Sr1 O2 Sr1 109.41(9) 2_746 .
Sr2 O2 Sr1 106.29(8) 2_746 .
B1 O3 B5 127.4(2) . .
B1 O3 Li1 100.6(3) . 4_566
B5 O3 Li1 131.4(3) . 4_566
B1 O3 Sr2 114.42(19) . .
B5 O3 Sr2 82.76(15) . .
Li1 O3 Sr2 84.10(19) 4_566 .
B2 O4 B1 118.6(3) . 4_565
B2 O4 Sr1 86.26(17) . .
B1 O4 Sr1 155.1(2) 4_565 .
B4 O5 B5 115.0(2) . 1_655
B4 O5 Sr1 101.87(18) . .
B5 O5 Sr1 134.06(18) 1_655 .
B4 O5 Sr2 123.40(18) . 1_655
B5 O5 Sr2 80.83(16) 1_655 1_655
Sr1 O5 Sr2 101.51(7) . 1_655
B6 O6 Li1 114.8(3) . 2_656
B6 O6 Sr2 127.0(2) . .
Li1 O6 Sr2 109.6(2) 2_656 .
B6 O6 Sr2 102.39(19) . 3_667
Li1 O6 Sr2 90.48(18) 2_656 3_667
Sr2 O6 Sr2 104.85(8) . 3_667
B2 O7 B4 126.1(3) 1_455 4_465
B2 O7 Li1 110.9(3) 1_455 .
B4 O7 Li1 122.9(2) 4_465 .
B5 O8 B3 129.8(3) . 1_455
B5 O8 Sr1 128.72(19) . .
B3 O8 Sr1 101.37(17) 1_455 .
B5 O8 Sr2 81.53(16) . .
B3 O8 Sr2 89.88(17) 1_455 .
Sr1 O8 Sr2 103.97(7) . .
B5 O9 B3 119.3(2) 2_756 .
B5 O9 Sr2 111.08(18) 2_756 1_655
B3 O9 Sr2 102.39(18) . 1_655
B5 O9 Sr1 124.00(19) 2_756 .
B3 O9 Sr1 96.17(17) . .
Sr2 O9 Sr1 100.41(7) 1_655 .
B6 O10 B6 180.000(2) . 3_567
B6 O10 Sr2 91.03(16) . 1_455
B6 O10 Sr2 88.97(16) 3_567 1_455
B6 O10 Sr2 88.97(16) . 3_667
B6 O10 Sr2 91.03(16) 3_567 3_667
Sr2 O10 Sr2 180.0 1_455 3_667
B2 O11 B3 124.8(2) . .
B2 O11 Sr2 103.33(18) . 2_746
B3 O11 Sr2 114.03(17) . 2_746
B2 O11 Sr1 107.58(19) . .
B3 O11 Sr1 99.75(16) . .
Sr2 O11 Sr1 105.92(7) 2_746 .
B1 O12 B4 123.2(3) . .
B1 O12 Sr1 118.34(19) . .
B4 O12 Sr1 97.10(16) . .
B1 O12 Sr1 115.45(19) . 2_746
B4 O12 Sr1 94.64(17) . 2_746
Sr1 O12 Sr1 103.82(7) . 2_746

loop_
_geom_bond_atom_site_label_1
_geom_bond_atom_site_label_2
_geom_bond_distance
_geom_bond_site_symmetry_2
Li1 O6 1.926(7) 2_646
Li1 O7 1.929(7) .
Li1 O1 1.961(6) .
Li1 O3 2.014(6) 4_565
Li1 B1 2.618(7) 4_565
Li1 B2 2.720(7) 1_455
Li1 B6 2.770(7) 2_646
Li1 B3 2.825(6) 1_455
Li1 Sr2 3.215(6) 4_565
Li1 Sr2 3.634(6) 2_646
Sr1 O2 2.570(2) 2_756
Sr1 O5 2.586(2) .
Sr1 O8 2.622(2) .
Sr1 O1 2.656(2) .
Sr1 O12 2.665(2) .
Sr1 O2 2.746(3) .
Sr1 O11 2.791(2) .
Sr1 O12 2.847(2) 2_756
Sr1 O9 2.936(2) .
Sr1 B3 3.237(4) 1_455
Sr1 O4 3.251(2) .
Sr1 B4 3.320(4) 2_756
Sr2 O6 2.502(2) .
Sr2 O9 2.504(2) 1_455
Sr2 O6 2.557(2) 3_667
Sr2 O11 2.634(2) 2_756
Sr2 O2 2.668(3) 2_756
Sr2 O3 2.721(2) .
Sr2 O8 2.808(2) .
Sr2 O10 2.8122(3) 1_655
Sr2 O5 2.819(2) 1_455
Sr2 B6 3.132(4) 3_667
Sr2 B3 3.158(3) 1_455
Sr2 B6 3.178(4) 1_655
B1 O3 1.342(4) .
B1 O12 1.358(4) .
B1 O4 1.404(4) 4_566
B1 Li1 2.618(7) 4_566
B2 O7 1.349(4) 1_655
B2 O11 1.357(4) .
B2 O4 1.392(4) .
B2 Li1 2.720(7) 1_655
B2 Sr2 3.229(3) 2_746
B3 O8 1.450(4) 1_655
B3 O9 1.460(4) .
B3 O1 1.465(4) 1_655
B3 O11 1.553(4) .
B3 Li1 2.825(6) 1_655
B3 Sr2 3.158(3) 1_655
B3 Sr1 3.237(4) 1_655
B4 O5 1.444(4) .
B4 O1 1.455(4) 2_746
B4 O7 1.489(4) 4_666
B4 O12 1.492(4) .
B4 Sr1 3.320(4) 2_746
B5 O9 1.441(4) 2_746
B5 O8 1.441(4) .
B5 O5 1.462(4) 1_455
B5 O3 1.562(4) .
B5 Sr2 3.308(3) 2_646
B6 O6 1.341(4) .
B6 O2 1.347(5) 2_656
B6 O10 1.431(4) .
B6 Li1 2.770(7) 2_656
B6 Sr2 3.132(4) 3_667
B6 Sr2 3.178(4) 1_455
B6 Sr1 3.364(4) 2_656
O1 B4 1.455(4) 2_756
O1 B3 1.465(4) 1_455
O2 B6 1.347(5) 2_646
O2 Sr1 2.570(2) 2_746
O2 Sr2 2.668(3) 2_746
O3 Li1 2.014(6) 4_566
O4 B1 1.404(4) 4_565
O5 B5 1.462(4) 1_655
O5 Sr2 2.819(2) 1_655
O6 Li1 1.926(7) 2_656
O6 Sr2 2.557(2) 3_667
O7 B2 1.349(4) 1_455
O7 B4 1.489(4) 4_465
O8 B3 1.450(4) 1_455
O9 B5 1.441(4) 2_756
O9 Sr2 2.504(2) 1_655
O10 B6 1.431(4) 3_567
O10 Sr2 2.8122(3) 1_455
O10 Sr2 2.8122(3) 3_667
O11 Sr2 2.634(2) 2_746
O12 Sr1 2.847(2) 2_746
